data_9013871
loop_
_publ_author_name
'Camara, F.'
'Nestola, F.'
'Angel, R. J.'
'Ohashi, H.'

_publ_section_title
;
 Spontaneous strain variations through the low-temperature displacive
 phase transition of LiGaSi2O6 clinopyroxene
 Note: T = 473 K
;
_journal_name_full 'European Journal of Mineralogy'
_journal_page_first 599
_journal_page_last 614
_journal_paper_doi 10.1127/0935-1221/2009/0021-1926
_journal_volume 21
_journal_year 2009
_chemical_compound_source Synthetic
_chemical_formula_structural LiGa(Si2O6)
_chemical_formula_sum 'Ga Li O6 Si2'
_space_group_IT_number 15
_symmetry_space_group_name_Hall '-C 2yc'
_symmetry_space_group_name_H-M 'C 1 2/c 1'
_cell_angle_alpha 90
_cell_angle_beta 110.196
_cell_angle_gamma 90
_cell_length_a 9.5762
_cell_length_b 8.5728
_cell_length_c 5.2715
_cell_formula_units_Z 4
_cell_volume 406.155
_database_code_amcsd 0007317
_diffrn_ambient_temperature 473
_exptl_crystal_density_diffrn 3.742
_cod_original_formula_sum 'Li Ga Si2 O6'
_cod_database_code 9013871
_amcsd_formula_title LiGaSi2O6

loop_
_space_group_symop_operation_xyz
x,y,z
1/2+x,1/2+y,z
x,-y,1/2+z
1/2+x,1/2-y,1/2+z
-x,y,1/2-z
1/2-x,1/2+y,1/2-z
-x,-y,-z
1/2-x,1/2-y,-z

loop_
_atom_site_aniso_label
_atom_site_aniso_U_11
_atom_site_aniso_U_22
_atom_site_aniso_U_33
_atom_site_aniso_U_12
_atom_site_aniso_U_13
_atom_site_aniso_U_23
LiM2 0.03000 0.02800 0.02300 0.00000 0.01100 0.00000
GaM1 0.00840 0.00810 0.00880 0.00000 0.00251 0.00000
Si 0.00690 0.00780 0.00730 -0.00120 0.00220 -0.00040
O1 0.00660 0.00950 0.01000 -0.00160 0.00190 0.00010
O2 0.01580 0.01150 0.01880 -0.00350 0.00800 -0.00230
O3 0.01000 0.02220 0.01270 -0.00110 0.00430 -0.00670

loop_
_atom_site_label
_atom_site_fract_x
_atom_site_fract_y
_atom_site_fract_z
_atom_site_U_iso_or_equiv
LiM2 0.00000 0.26740 0.25000 0.02620
GaM1 0.00000 0.90092 0.25000 0.00860
Si 0.29630 0.09093 0.25976 0.00740
O1 0.11370 0.08356 0.14360 0.00900
O2 0.36580 0.26130 0.32260 0.01480
O3 0.35660 -0.00040 0.04870 0.01490

loop_
_cod_related_entry_id
_cod_related_entry_database
_cod_related_entry_code
1 AMCSD 0007317
